data_4061443
_journal_name_full Organometallics
_journal_paper_doi 10.1021/om050148x
_journal_year 2005
_chemical_formula_sum 'C54 H52 Ni O P2 Zr'
_chemical_formula_weight 928.83
_space_group_IT_number 14
_symmetry_cell_setting monoclinic
_symmetry_space_group_name_Hall '-P 2ybc'
_symmetry_space_group_name_H-M 'P 1 21/c 1'
_cell_angle_alpha 90.00
_cell_angle_beta 94.61(3)
_cell_angle_gamma 90.00
_cell_formula_units_Z 4
_cell_length_a 16.976(3)
_cell_length_b 12.365(2)
_cell_length_c 21.226(4)
_cell_measurement_temperature 200(2)
_cell_volume 4441.1(14)
_diffrn_ambient_temperature 200(2)
_exptl_crystal_density_diffrn 1.389
_cod_original_sg_symbol_H-M 'P 21/c'
_cod_database_code 4061443

loop_
_symmetry_equiv_pos_as_xyz
'x, y, z'
'-x, y+1/2, -z+1/2'
'-x, -y, -z'
'x, -y-1/2, z-1/2'

loop_
_atom_site_label
_atom_site_type_symbol
_atom_site_fract_x
_atom_site_fract_y
_atom_site_fract_z
_atom_site_U_iso_or_equiv
_atom_site_adp_type
_atom_site_occupancy
_atom_site_symmetry_multiplicity
_atom_site_calc_flag
_atom_site_refinement_flags
_atom_site_disorder_assembly
_atom_site_disorder_group
C1 C 0.3089(2) -0.1930(2) 0.34982(13) 0.0281(7) Uani 1 1 d . A .
H1A H 0.2693(19) -0.235(2) 0.3257(14) 0.038(9) Uiso 1 1 d . . .
H1B H 0.365(2) -0.216(2) 0.3396(13) 0.035(9) Uiso 1 1 d . . .
C2 C 0.29573(17) -0.0770(2) 0.34938(12) 0.0215(6) Uani 1 1 d . A .
C3 C 0.29990(17) 0.0073(2) 0.38649(12) 0.0203(6) Uani 1 1 d . A .
C4 C 0.3195(2) 0.0399(2) 0.45161(14) 0.0269(7) Uani 1 1 d . A .
H4A H 0.373(2) 0.057(2) 0.4635(14) 0.042(10) Uiso 1 1 d . . .
H4B H 0.279(2) 0.094(3) 0.4710(16) 0.065(12) Uiso 1 1 d . . .
C5A C 0.1539(3) -0.1335(6) 0.4296(3) 0.0302(16) Uiso 0.50 1 d PG A 1
H5A H 0.1342 -0.0979 0.3920 0.036 Uiso 0.50 1 calc PR A 1
C6A C 0.1692(4) -0.0849(4) 0.4896(3) 0.0376(18) Uiso 0.50 1 d PG A 1
H6A H 0.1617 -0.0109 0.4994 0.045 Uiso 0.50 1 calc PR A 1
C7A C 0.1979(3) -0.1659(6) 0.5326(2) 0.0309(15) Uiso 0.50 1 d PG A 1
H7A H 0.2129 -0.1557 0.5763 0.037 Uiso 0.50 1 calc PR A 1
C8A C 0.2002(3) -0.2645(4) 0.4991(4) 0.0319(15) Uiso 0.50 1 d PG A 1
H8A H 0.2171 -0.3323 0.5164 0.038 Uiso 0.50 1 calc PR A 1
C9A C 0.1730(4) -0.2445(5) 0.4355(3) 0.0400(17) Uiso 0.50 1 d PG A 1
H9A H 0.1684 -0.2966 0.4025 0.048 Uiso 0.50 1 calc PR A 1
C5B C 0.1574(3) -0.1820(6) 0.4270(2) 0.0324(16) Uiso 0.50 1 d PG A 2
H5B H 0.1391 -0.1870 0.3836 0.039 Uiso 0.50 1 calc PR A 2
C6B C 0.1601(3) -0.0884(5) 0.4636(3) 0.0325(17) Uiso 0.50 1 d PG A 2
H6B H 0.1440 -0.0182 0.4496 0.039 Uiso 0.50 1 calc PR A 2
C7B C 0.1906(3) -0.1156(5) 0.5245(3) 0.0376(18) Uiso 0.50 1 d PG A 2
H7B H 0.1989 -0.0673 0.5592 0.045 Uiso 0.50 1 calc PR A 2
C8B C 0.2067(3) -0.2261(6) 0.5255(3) 0.0276(14) Uiso 0.50 1 d PG A 2
H8B H 0.2279 -0.2664 0.5610 0.033 Uiso 0.50 1 calc PR A 2
C9B C 0.1862(3) -0.2672(4) 0.4652(4) 0.0398(17) Uiso 0.50 1 d PG A 2
H9B H 0.1910 -0.3404 0.4525 0.048 Uiso 0.50 1 calc PR A 2
C10 C 0.42556(19) -0.2648(2) 0.45558(15) 0.0327(8) Uani 1 1 d . . .
H10 H 0.4320 -0.3094 0.4199 0.039 Uiso 1 1 calc R . .
C11 C 0.3877(2) -0.2943(3) 0.50799(17) 0.0397(9) Uani 1 1 d . . .
H11 H 0.3634 -0.3621 0.5146 0.048 Uiso 1 1 calc R . .
C12 C 0.3918(2) -0.2056(3) 0.55011(15) 0.0382(9) Uani 1 1 d . A .
H12 H 0.3704 -0.2026 0.5901 0.046 Uiso 1 1 calc R . .
C13 C 0.43281(19) -0.1232(2) 0.52217(14) 0.0328(8) Uani 1 1 d . . .
H13 H 0.4450 -0.0544 0.5402 0.039 Uiso 1 1 calc R . .
C14 C 0.45288(17) -0.1591(3) 0.46326(14) 0.0304(7) Uani 1 1 d . . .
H14 H 0.4802 -0.1187 0.4338 0.036 Uiso 1 1 calc R . .
C15 C 0.13228(17) 0.2084(2) 0.38744(13) 0.0207(6) Uani 1 1 d . . .
C16 C 0.15164(19) 0.2493(2) 0.44740(13) 0.0284(7) Uani 1 1 d . . .
H16 H 0.2014 0.2831 0.4568 0.034 Uiso 1 1 calc R . .
C17 C 0.0986(2) 0.2411(3) 0.49407(15) 0.0368(8) Uani 1 1 d . . .
H17 H 0.1124 0.2694 0.5351 0.044 Uiso 1 1 calc R . .
C18 C 0.0263(2) 0.1921(3) 0.48088(17) 0.0420(9) Uani 1 1 d . . .
H18 H -0.0097 0.1866 0.5128 0.050 Uiso 1 1 calc R . .
C19 C 0.0062(2) 0.1512(3) 0.42131(17) 0.0412(9) Uani 1 1 d . . .
H19 H -0.0439 0.1183 0.4118 0.049 Uiso 1 1 calc R . .
C20 C 0.05939(19) 0.1585(2) 0.37554(15) 0.0334(8) Uani 1 1 d . . .
H20 H 0.0457 0.1285 0.3349 0.040 Uiso 1 1 calc R . .
C21 C 0.27909(17) 0.3026(2) 0.35568(12) 0.0209(6) Uani 1 1 d . . .
C22 C 0.35492(18) 0.2670(2) 0.37281(13) 0.0254(7) Uani 1 1 d . . .
H22 H 0.3674 0.1926 0.3685 0.030 Uiso 1 1 calc R . .
C23 C 0.41277(19) 0.3383(2) 0.39618(14) 0.0322(7) Uani 1 1 d . . .
H23 H 0.4643 0.3123 0.4087 0.039 Uiso 1 1 calc R . .
C24 C 0.3961(2) 0.4465(2) 0.40139(14) 0.0343(8) Uani 1 1 d . . .
H24 H 0.4360 0.4952 0.4177 0.041 Uiso 1 1 calc R . .
C25 C 0.3210(2) 0.4841(2) 0.38276(15) 0.0347(8) Uani 1 1 d . . .
H25 H 0.3097 0.5592 0.3855 0.042 Uiso 1 1 calc R . .
C26 C 0.26267(19) 0.4135(2) 0.36032(13) 0.0272(7) Uani 1 1 d . . .
H26 H 0.2112 0.4398 0.3479 0.033 Uiso 1 1 calc R . .
C27 C 0.15368(17) 0.2873(2) 0.26165(13) 0.0217(6) Uani 1 1 d . . .
C28 C 0.19056(19) 0.2881(2) 0.20500(13) 0.0257(7) Uani 1 1 d . . .
H28 H 0.2394 0.2514 0.2027 0.031 Uiso 1 1 calc R . .
C29 C 0.1570(2) 0.3413(2) 0.15241(14) 0.0347(8) Uani 1 1 d . . .
H29 H 0.1832 0.3422 0.1145 0.042 Uiso 1 1 calc R . .
C30 C 0.0853(2) 0.3931(2) 0.15476(15) 0.0400(9) Uani 1 1 d . . .
H30 H 0.0613 0.4278 0.1182 0.048 Uiso 1 1 calc R . .
C31 C 0.0486(2) 0.3945(2) 0.21046(15) 0.0353(8) Uani 1 1 d . . .
H31 H -0.0003 0.4310 0.2123 0.042 Uiso 1 1 calc R . .
C32 C 0.08293(18) 0.3427(2) 0.26387(13) 0.0272(7) Uani 1 1 d . . .
H32 H 0.0577 0.3452 0.3022 0.033 Uiso 1 1 calc R . .
C33 C 0.10625(17) -0.0043(2) 0.17020(12) 0.0200(6) Uani 1 1 d . . .
C34 C 0.05849(17) 0.0813(2) 0.18445(14) 0.0248(7) Uani 1 1 d . . .
H34 H 0.0726 0.1248 0.2205 0.030 Uiso 1 1 calc R . .
C35 C -0.0102(2) 0.1045(3) 0.14646(15) 0.0373(8) Uani 1 1 d . . .
H35 H -0.0418 0.1648 0.1561 0.045 Uiso 1 1 calc R . .
C36 C -0.0323(2) 0.0412(3) 0.09538(15) 0.0386(8) Uani 1 1 d . . .
H36 H -0.0790 0.0575 0.0694 0.046 Uiso 1 1 calc R . .
C37 C 0.01341(19) -0.0465(3) 0.08185(14) 0.0346(8) Uani 1 1 d . . .
H37 H -0.0022 -0.0914 0.0467 0.042 Uiso 1 1 calc R . .
C38 C 0.08160(18) -0.0696(2) 0.11902(13) 0.0262(7) Uani 1 1 d . . .
H38 H 0.1122 -0.1310 0.1096 0.031 Uiso 1 1 calc R . .
C39 C 0.27090(18) 0.0245(2) 0.15934(13) 0.0224(6) Uani 1 1 d . . .
C40 C 0.25116(19) 0.0449(3) 0.09563(13) 0.0320(7) Uani 1 1 d . . .
H40 H 0.1983 0.0339 0.0786 0.038 Uiso 1 1 calc R . .
C41 C 0.3071(2) 0.0809(3) 0.05664(15) 0.0400(9) Uani 1 1 d . . .
H41 H 0.2924 0.0938 0.0132 0.048 Uiso 1 1 calc R . .
C42 C 0.3838(2) 0.0981(3) 0.08023(15) 0.0402(9) Uani 1 1 d . . .
H42 H 0.4221 0.1230 0.0534 0.048 Uiso 1 1 calc R . .
C43 C 0.4043(2) 0.0790(3) 0.14295(16) 0.0497(10) Uani 1 1 d . . .
H43 H 0.4573 0.0900 0.1596 0.060 Uiso 1 1 calc R . .
C44 C 0.3481(2) 0.0437(3) 0.18224(14) 0.0391(8) Uani 1 1 d . . .
H44 H 0.3631 0.0325 0.2258 0.047 Uiso 1 1 calc R . .
C45 C 0.21146(17) -0.1709(2) 0.20999(12) 0.0207(6) Uani 1 1 d . . .
C46 C 0.28076(19) -0.2212(2) 0.19541(13) 0.0272(7) Uani 1 1 d . . .
H46 H 0.3230 -0.1790 0.1819 0.033 Uiso 1 1 calc R . .
C47 C 0.2890(2) -0.3333(2) 0.20039(14) 0.0367(8) Uani 1 1 d . . .
H47 H 0.3370 -0.3668 0.1908 0.044 Uiso 1 1 calc R . .
C48 C 0.2283(2) -0.3949(2) 0.21904(15) 0.0400(9) Uani 1 1 d . . .
H48 H 0.2341 -0.4712 0.2221 0.048 Uiso 1 1 calc R . .
C49 C 0.1589(2) -0.3473(3) 0.23339(15) 0.0403(9) Uani 1 1 d . . .
H49 H 0.1166 -0.3904 0.2461 0.048 Uiso 1 1 calc R . .
C50 C 0.15095(19) -0.2358(2) 0.22919(14) 0.0310(7) Uani 1 1 d . . .
H50 H 0.1031 -0.2031 0.2397 0.037 Uiso 1 1 calc R . .
C51 C 0.5065(2) -0.0149(4) 0.30366(18) 0.0613(12) Uani 1 1 d . . .
H51A H 0.5143 0.0484 0.2763 0.074 Uiso 1 1 calc R . .
H51B H 0.4540 -0.0091 0.3205 0.074 Uiso 1 1 calc R . .
C52 C 0.5126(3) -0.1186(4) 0.2670(2) 0.0905(18) Uani 1 1 d . . .
H52A H 0.4779 -0.1754 0.2824 0.109 Uiso 1 1 calc R . .
H52B H 0.4991 -0.1071 0.2212 0.109 Uiso 1 1 calc R . .
C53 C 0.5977(3) -0.1470(4) 0.2803(2) 0.0852(15) Uani 1 1 d . . .
H53A H 0.6056 -0.2262 0.2782 0.102 Uiso 1 1 calc R . .
H53B H 0.6305 -0.1115 0.2498 0.102 Uiso 1 1 calc R . .
C54 C 0.6177(3) -0.1067(3) 0.34434(19) 0.0610(11) Uani 1 1 d . . .
H54A H 0.6105 -0.1643 0.3757 0.073 Uiso 1 1 calc R . .
H54B H 0.6734 -0.0823 0.3491 0.073 Uiso 1 1 calc R . .
O1 O 0.56663(17) -0.0197(2) 0.35342(12) 0.0618(8) Uani 1 1 d . . .
P1 P 0.20234(4) 0.20575(6) 0.32598(3) 0.01810(16) Uani 1 1 d . A .
P2 P 0.20200(4) -0.02366(6) 0.21581(3) 0.01801(16) Uani 1 1 d . A .
Zr1 Zr 0.302838(16) -0.14637(2) 0.455112(12) 0.01808(7) Uani 1 1 d . . .
Ni1 Ni 0.23658(2) 0.04007(3) 0.309727(15) 0.01704(9) Uani 1 1 d . . .

loop_
_atom_site_aniso_label
_atom_site_aniso_U_11
_atom_site_aniso_U_22
_atom_site_aniso_U_33
_atom_site_aniso_U_23
_atom_site_aniso_U_13
_atom_site_aniso_U_12
C1 0.043(2) 0.0230(16) 0.0171(16) -0.0022(13) -0.0046(14) 0.0054(15)
C2 0.0273(19) 0.0225(15) 0.0142(14) 0.0034(12) -0.0023(12) 0.0007(13)
C3 0.0195(18) 0.0205(15) 0.0208(15) 0.0042(12) 0.0019(12) 0.0001(12)
C4 0.031(2) 0.0234(16) 0.0251(16) -0.0019(14) -0.0064(14) -0.0001(15)
C10 0.026(2) 0.0327(18) 0.0373(19) -0.0046(15) -0.0086(14) 0.0130(14)
C11 0.030(2) 0.0236(17) 0.061(2) 0.0165(17) -0.0181(17) -0.0047(15)
C12 0.029(2) 0.061(2) 0.0238(17) 0.0136(17) -0.0034(14) 0.0142(17)
C13 0.027(2) 0.0306(18) 0.0372(19) -0.0013(14) -0.0176(14) 0.0010(14)
C14 0.0172(18) 0.0400(19) 0.0333(18) 0.0037(15) -0.0013(13) -0.0033(14)
C15 0.0189(18) 0.0167(14) 0.0268(16) 0.0041(12) 0.0048(12) 0.0047(12)
C16 0.027(2) 0.0318(17) 0.0263(17) 0.0039(13) 0.0025(13) 0.0058(14)
C17 0.041(2) 0.044(2) 0.0261(18) 0.0069(15) 0.0098(15) 0.0116(17)
C18 0.043(3) 0.0357(19) 0.051(2) 0.0139(17) 0.0288(18) 0.0099(16)
C19 0.030(2) 0.0344(19) 0.062(2) -0.0017(18) 0.0204(17) -0.0074(16)
C20 0.031(2) 0.0292(17) 0.0419(19) -0.0063(15) 0.0115(15) -0.0049(15)
C21 0.0194(18) 0.0232(15) 0.0201(15) 0.0007(12) 0.0011(12) -0.0043(12)
C22 0.0236(19) 0.0229(15) 0.0296(17) 0.0044(13) 0.0017(13) -0.0019(13)
C23 0.0198(19) 0.0381(19) 0.0382(18) 0.0038(15) -0.0016(13) -0.0043(14)
C24 0.033(2) 0.0317(18) 0.0373(19) -0.0064(15) -0.0039(14) -0.0130(15)
C25 0.039(2) 0.0237(17) 0.0405(19) -0.0061(14) -0.0003(15) -0.0067(15)
C26 0.025(2) 0.0268(16) 0.0290(17) -0.0036(13) -0.0022(13) 0.0005(14)
C27 0.0242(19) 0.0170(14) 0.0231(15) -0.0035(12) -0.0023(12) -0.0032(12)
C28 0.0279(19) 0.0217(15) 0.0273(16) -0.0026(13) 0.0008(13) -0.0018(13)
C29 0.052(2) 0.0295(18) 0.0222(16) 0.0004(14) -0.0024(14) -0.0060(17)
C30 0.057(3) 0.0266(18) 0.0329(19) 0.0057(14) -0.0165(17) -0.0011(17)
C31 0.033(2) 0.0249(17) 0.046(2) 0.0002(15) -0.0108(16) 0.0065(14)
C32 0.0258(19) 0.0237(16) 0.0315(16) -0.0039(13) -0.0018(13) 0.0032(14)
C33 0.0162(17) 0.0232(15) 0.0204(14) 0.0012(12) 0.0009(11) -0.0015(12)
C34 0.0167(18) 0.0251(16) 0.0321(17) -0.0051(13) -0.0007(12) -0.0008(13)
C35 0.027(2) 0.0352(19) 0.049(2) -0.0054(16) -0.0043(15) 0.0116(15)
C36 0.029(2) 0.0384(19) 0.046(2) 0.0018(17) -0.0137(15) 0.0022(16)
C37 0.035(2) 0.0334(18) 0.0331(18) -0.0068(15) -0.0093(14) -0.0065(16)
C38 0.0257(19) 0.0234(16) 0.0291(16) -0.0027(13) -0.0014(13) 0.0030(13)
C39 0.0248(18) 0.0185(15) 0.0243(15) -0.0023(12) 0.0049(12) 0.0007(12)
C40 0.027(2) 0.045(2) 0.0231(16) 0.0070(15) 0.0002(13) -0.0002(15)
C41 0.040(2) 0.052(2) 0.0280(18) 0.0138(16) 0.0061(15) 0.0075(17)
C42 0.037(2) 0.048(2) 0.037(2) 0.0054(16) 0.0173(16) -0.0032(17)
C43 0.025(2) 0.082(3) 0.043(2) 0.000(2) 0.0049(16) -0.0180(19)
C44 0.026(2) 0.065(2) 0.0255(17) 0.0021(17) 0.0007(13) -0.0059(17)
C45 0.0254(18) 0.0210(15) 0.0149(14) -0.0014(11) -0.0039(11) 0.0003(12)
C46 0.033(2) 0.0270(16) 0.0223(15) -0.0005(13) 0.0059(13) 0.0038(14)
C47 0.051(2) 0.0307(18) 0.0297(17) -0.0024(14) 0.0083(15) 0.0181(16)
C48 0.063(3) 0.0184(16) 0.038(2) -0.0015(14) 0.0014(17) 0.0054(17)
C49 0.048(3) 0.0269(18) 0.046(2) 0.0004(16) -0.0016(16) -0.0121(17)
C50 0.024(2) 0.0272(17) 0.0411(19) -0.0011(14) 0.0013(14) 0.0012(14)
C51 0.042(3) 0.086(3) 0.055(3) -0.006(2) 0.0006(19) 0.014(2)
C52 0.058(4) 0.149(5) 0.068(3) -0.047(3) 0.020(2) -0.028(3)
C53 0.087(4) 0.090(4) 0.079(3) -0.008(3) 0.008(3) 0.032(3)
C54 0.046(3) 0.076(3) 0.062(3) 0.005(2) 0.014(2) 0.009(2)
O1 0.053(2) 0.079(2) 0.0520(16) -0.0170(15) -0.0042(13) 0.0132(15)
P1 0.0165(4) 0.0175(4) 0.0201(4) -0.0010(3) 0.0005(3) 0.0002(3)
P2 0.0168(4) 0.0187(4) 0.0182(4) -0.0012(3) -0.0003(3) 0.0016(3)
Zr1 0.01517(16) 0.01995(14) 0.01868(14) 0.00226(12) -0.00128(10) -0.00147(12)
Ni1 0.0170(2) 0.01693(18) 0.01708(18) -0.00042(15) 0.00072(14) 0.00117(15)

loop_
_geom_bond_atom_site_label_1
_geom_bond_atom_site_label_2
_geom_bond_distance
_geom_bond_site_symmetry_2
_geom_bond_publ_flag
C1 C2 1.452(4) . ?
C1 Zr1 2.318(3) . ?
C2 C3 1.305(4) . ?
C2 Ni1 1.917(3) . ?
C2 Zr1 2.397(3) . ?
C3 C4 1.452(4) . ?
C3 Ni1 1.922(3) . ?
C3 Zr1 2.392(3) . ?
C4 Zr1 2.323(3) . ?
C5A C9A 1.413(4) . ?
C5A C6A 1.413(4) . ?
C5A Zr1 2.548(6) . ?
C6A C7A 1.413(4) . ?
C6A Zr1 2.554(5) . ?
C7A C8A 1.413(4) . ?
C7A Zr1 2.532(5) . ?
C8A C9A 1.413(4) . ?
C8A Zr1 2.511(5) . ?
C9A Zr1 2.521(5) . ?
C5B C9B 1.394(4) . ?
C5B C6B 1.394(4) . ?
C5B Zr1 2.532(6) . ?
C6B C7B 1.394(4) . ?
C6B Zr1 2.547(5) . ?
C7B C8B 1.394(4) . ?
C7B Zr1 2.529(5) . ?
C8B C9B 1.394(4) . ?
C8B Zr1 2.502(5) . ?
C9B Zr1 2.504(5) . ?
C10 C11 1.378(5) . ?
C10 C14 1.392(4) . ?
C10 Zr1 2.546(3) . ?
C11 C12 1.414(5) . ?
C11 Zr1 2.534(3) . ?
C12 C13 1.392(4) . ?
C12 Zr1 2.528(3) . ?
C13 C14 1.394(4) . ?
C13 Zr1 2.544(3) . ?
C14 Zr1 2.544(3) . ?
C15 C16 1.384(4) . ?
C15 C20 1.388(4) . ?
C15 P1 1.835(3) . ?
C16 C17 1.395(4) . ?
C17 C18 1.378(5) . ?
C18 C19 1.379(5) . ?
C19 C20 1.382(4) . ?
C21 C22 1.382(4) . ?
C21 C26 1.404(4) . ?
C21 P1 1.844(3) . ?
C22 C23 1.382(4) . ?
C23 C24 1.374(4) . ?
C24 C25 1.385(5) . ?
C25 C26 1.377(4) . ?
C27 C32 1.387(4) . ?
C27 C28 1.400(4) . ?
C27 P1 1.839(3) . ?
C28 C29 1.379(4) . ?
C29 C30 1.379(5) . ?
C30 C31 1.380(5) . ?
C31 C32 1.388(4) . ?
C33 C34 1.382(4) . ?
C33 C38 1.391(4) . ?
C33 P2 1.839(3) . ?
C34 C35 1.393(4) . ?
C35 C36 1.366(4) . ?
C36 C37 1.377(4) . ?
C37 C38 1.377(4) . ?
C39 C44 1.382(4) . ?
C39 C40 1.390(4) . ?
C39 P2 1.840(3) . ?
C40 C41 1.383(4) . ?
C41 C42 1.373(5) . ?
C42 C43 1.370(5) . ?
C43 C44 1.387(4) . ?
C45 C46 1.388(4) . ?
C45 C50 1.390(4) . ?
C45 P2 1.832(3) . ?
C46 C47 1.396(4) . ?
C47 C48 1.365(5) . ?
C48 C49 1.373(5) . ?
C49 C50 1.388(4) . ?
C51 O1 1.410(4) . ?
C51 C52 1.508(6) . ?
C52 C53 1.492(7) . ?
C53 C54 1.462(6) . ?
C54 O1 1.404(4) . ?
P1 Ni1 2.1646(8) . ?
P2 Ni1 2.1798(9) . ?
